data_7006381
loop_
_publ_author_name
'Murphy, Brian'
'Aljabri, Moza'
'Ahmed, Aaleya Mohamed'
'Murphy, Gillian'
'Hathaway, Brian J.'
'Light, Mark E.'
'Geilbrich, Thomas'
'Hursthouse, Michael B.'

_publ_section_title
;
 Structural systematics of the [Cu(chelate)3][Y]2 series. An
 interesting crystallographic structural insight involving vibronic
 coupling and the Jahn-Teller effect (JTE). The syntheses and low
 temperature crystal structures of tris(2,2'bipyridyl)copper(II)
 tetraphenylborate and tris(2,2'bipyridyl)zinc(II) tetraphenylborate.
;
_journal_issue 2
_journal_name_full 'Dalton transactions (Cambridge, England : 2003)'
_journal_page_first 357
_journal_page_last 367
_journal_paper_doi 10.1039/b509070a
_journal_year 2006
_chemical_formula_sum 'C78 H64 B2 Cu N6'
_chemical_formula_weight 1170.51
_chemical_name_systematic
;
?
;
_space_group_IT_number 14
_symmetry_cell_setting monoclinic
_symmetry_space_group_name_Hall '-P 2ybc'
_symmetry_space_group_name_H-M 'P 1 21/c 1'
_atom_sites_solution_hydrogens geom
_atom_sites_solution_primary direct
_atom_sites_solution_secondary difmap
_audit_creation_method SHELXL-97
_cell_angle_alpha 90.00
_cell_angle_beta 102.4300(10)
_cell_angle_gamma 90.00
_cell_formula_units_Z 4
_cell_length_a 12.5437(3)
_cell_length_b 14.4955(4)
_cell_length_c 35.1285(11)
_cell_measurement_reflns_used 14897
_cell_measurement_temperature 120(2)
_cell_measurement_theta_max 22.21
_cell_measurement_theta_min 2.91
_cell_volume 6237.6(3)
_computing_cell_refinement
;
DENZO (Otwinowski and Minor, 1997), COLLECT (Hooft, 1998)
;
_computing_data_collection
;
DENZO (Otwinowski and Minor, 1997), COLLECT (Hooft, 1998)
;
_computing_data_reduction
;
DENZO (Otwinowski and Minor, 1997), COLLECT (Hooft, 1998)
;
_computing_molecular_graphics 'CAMERON (Watkin, et al., 1993)'
_computing_publication_material 'WINGX (Farrugia, 1998)'
_computing_structure_refinement 'SHELXL-97 (Sheldrick, 1997)'
_computing_structure_solution 'SHELXS-97 (Sheldrick, 1990)'
_diffrn_ambient_temperature 120(2)
_diffrn_detector_area_resol_mean 9.091
_diffrn_measured_fraction_theta_full 0.976
_diffrn_measured_fraction_theta_max 0.976
_diffrn_measurement_device_type 'Bruker Nonius Kappa CCD Area detector'
_diffrn_measurement_method '\f and \w scans to fill the asymmetric unit'
_diffrn_radiation_monochromator graphite
_diffrn_radiation_probe x-ray
_diffrn_radiation_type MoK\a
_diffrn_radiation_wavelength 0.71073
_diffrn_reflns_av_R_equivalents 0.1224
_diffrn_reflns_av_sigmaI/netI 0.1938
_diffrn_reflns_limit_h_max 13
_diffrn_reflns_limit_h_min -11
_diffrn_reflns_limit_k_max 14
_diffrn_reflns_limit_k_min -15
_diffrn_reflns_limit_l_max 37
_diffrn_reflns_limit_l_min -37
_diffrn_reflns_number 22164
_diffrn_reflns_theta_full 22.22
_diffrn_reflns_theta_max 22.22
_diffrn_reflns_theta_min 2.95
_diffrn_source 'Rotating Anode'
_diffrn_source_type 'Bruker Nonius FR591 '
_diffrn_standards_number 0
_exptl_absorpt_coefficient_mu 0.401
_exptl_absorpt_correction_T_max 0.9610
_exptl_absorpt_correction_T_min 0.9242
_exptl_absorpt_correction_type multi-scan
_exptl_absorpt_process_details 'SORTAV (Blessing, 1997)'
_exptl_crystal_colour Green
_exptl_crystal_density_diffrn 1.246
_exptl_crystal_density_method 'not measured'
_exptl_crystal_description cylinders
_exptl_crystal_F_000 2452
_exptl_crystal_size_max 0.20
_exptl_crystal_size_mid 0.10
_exptl_crystal_size_min 0.10
_refine_diff_density_max 0.250
_refine_diff_density_min -0.263
_refine_diff_density_rms 0.058
_refine_ls_extinction_coef 0.0011(2)
_refine_ls_extinction_expression Fc^*^=kFc[1+0.001xFc^2^\l^3^/sin(2\q)]^-1/4^
_refine_ls_extinction_method SHELXL
_refine_ls_goodness_of_fit_ref 0.918
_refine_ls_hydrogen_treatment constr
_refine_ls_matrix_type full
_refine_ls_number_parameters 689
_refine_ls_number_reflns 7702
_refine_ls_number_restraints 468
_refine_ls_restrained_S_all 0.905
_refine_ls_R_factor_all 0.1977
_refine_ls_R_factor_gt 0.0624
_refine_ls_shift/su_max 0.011
_refine_ls_shift/su_mean 0.001
_refine_ls_structure_factor_coef Fsqd
_refine_ls_weighting_details 'calc w=1/[\s^2^(Fo^2^)+(0.0651P)^2^+0.0000P] where P=(Fo^2^+2Fc^2^)/3'
_refine_ls_weighting_scheme calc
_refine_ls_wR_factor_gt 0.1204
_refine_ls_wR_factor_ref 0.1650
_reflns_number_gt 3305
_reflns_number_total 7702
_reflns_threshold_expression >2sigma(I)
_cod_data_source_file b509070a.txt
_cod_data_source_block s92_a
_cod_depositor_comments
;
The following automatic conversions were performed:
'_symmetry_cell_setting' value 'Monoclinic' changed to 'monoclinic'
according to '/home/saulius/struct/CIF-dictionaries/cif_core.dic'
dictionary named 'cif_core.dic' version 2.4.1 from 2010-06-29.

Automatic conversion script
Id: cif_fix_enum 1527 2010-12-29 10:47:43Z saulius 
;
_cod_original_sg_symbol_H-M P21/c
_cod_database_code 7006381

loop_
_symmetry_equiv_pos_as_xyz
'x, y, z'
'-x, y+1/2, -z+1/2'
'-x, -y, -z'
'x, -y-1/2, z-1/2'

loop_
_atom_site_label
_atom_site_type_symbol
_atom_site_fract_x
_atom_site_fract_y
_atom_site_fract_z
_atom_site_U_iso_or_equiv
_atom_site_adp_type
_atom_site_occupancy
_atom_site_symmetry_multiplicity
_atom_site_calc_flag
_atom_site_refinement_flags
_atom_site_disorder_assembly
_atom_site_disorder_group
Cu1 Cu 0.19796(6) -0.71957(6) -0.12277(2) 0.0531(3) Uani 1 1 d . . .
N1 N 0.1282(4) -0.7445(3) -0.17870(13) 0.0481(14) Uani 1 1 d . . .
C1 C 0.0255(6) -0.7266(5) -0.1968(2) 0.0605(19) Uani 1 1 d U . .
H1 H -0.0231 -0.7010 -0.1823 0.073 Uiso 1 1 calc R . .
C2 C -0.0122(6) -0.7440(5) -0.2358(2) 0.066(2) Uani 1 1 d U . .
H2 H -0.0861 -0.7320 -0.2480 0.080 Uiso 1 1 calc R . .
C3 C 0.0588(7) -0.7791(5) -0.2570(2) 0.072(2) Uani 1 1 d U . .
H3 H 0.0353 -0.7897 -0.2842 0.086 Uiso 1 1 calc R . .
C4 C 0.1637(5) -0.7984(5) -0.2384(2) 0.0584(19) Uani 1 1 d U . .
H4 H 0.2136 -0.8236 -0.2524 0.070 Uiso 1 1 calc R . .
C5 C 0.1962(5) -0.7813(4) -0.19949(18) 0.0454(16) Uani 1 1 d U . .
N2 N 0.3252(4) -0.7821(4) -0.13945(16) 0.0524(14) Uani 1 1 d . . .
C6 C 0.3075(5) -0.8001(4) -0.1776(2) 0.0505(18) Uani 1 1 d U . .
C7 C 0.3894(6) -0.8318(5) -0.1948(2) 0.065(2) Uani 1 1 d U . .
H7 H 0.3757 -0.8428 -0.2221 0.078 Uiso 1 1 calc R . .
C8 C 0.4918(6) -0.8471(5) -0.1716(2) 0.076(2) Uani 1 1 d U . .
H8 H 0.5496 -0.8684 -0.1829 0.091 Uiso 1 1 calc R . .
C9 C 0.5096(6) -0.8317(5) -0.1328(2) 0.072(2) Uani 1 1 d U . .
H9 H 0.5790 -0.8428 -0.1163 0.087 Uiso 1 1 calc R . .
C10 C 0.4235(6) -0.7995(5) -0.1182(2) 0.067(2) Uani 1 1 d U . .
H10 H 0.4355 -0.7890 -0.0909 0.080 Uiso 1 1 calc R . .
N3 N 0.2571(5) -0.5740(4) -0.14164(15) 0.0629(16) Uani 1 1 d . . .
C11 C 0.3298(6) -0.5539(6) -0.1633(2) 0.078(2) Uani 1 1 d U . .
H11 H 0.3870 -0.5966 -0.1637 0.094 Uiso 1 1 calc R . .
C12 C 0.3260(8) -0.4747(8) -0.1850(2) 0.095(3) Uani 1 1 d U . .
H12 H 0.3782 -0.4635 -0.2004 0.114 Uiso 1 1 calc R . .
C13 C 0.2459(9) -0.4130(7) -0.1838(3) 0.111(3) Uani 1 1 d U . .
H13 H 0.2422 -0.3572 -0.1981 0.133 Uiso 1 1 calc R . .
C14 C 0.1710(7) -0.4307(6) -0.1622(2) 0.088(2) Uani 1 1 d U . .
H14 H 0.1145 -0.3877 -0.1613 0.106 Uiso 1 1 calc R . .
C15 C 0.1779(6) -0.5121(6) -0.14132(19) 0.0571(19) Uani 1 1 d U . .
N4 N 0.0833(4) -0.6260(4) -0.11121(14) 0.0502(14) Uani 1 1 d . . .
C16 C 0.0981(5) -0.5373(6) -0.11742(17) 0.0508(18) Uani 1 1 d U . .
C17 C 0.0426(6) -0.4694(5) -0.1018(2) 0.064(2) Uani 1 1 d U . .
H17 H 0.0568 -0.4060 -0.1055 0.077 Uiso 1 1 calc R . .
C18 C -0.0329(6) -0.4947(6) -0.0808(2) 0.073(2) Uani 1 1 d U . .
H18 H -0.0719 -0.4492 -0.0699 0.088 Uiso 1 1 calc R . .
C19 C -0.0514(6) -0.5859(6) -0.07592(19) 0.068(2) Uani 1 1 d U . .
H19 H -0.1055 -0.6051 -0.0624 0.082 Uiso 1 1 calc R . .
C20 C 0.0093(6) -0.6498(5) -0.09077(18) 0.063(2) Uani 1 1 d U . .
H20 H -0.0017 -0.7134 -0.0863 0.076 Uiso 1 1 calc R . .
N5 N 0.2769(4) -0.7153(4) -0.06587(15) 0.0492(14) Uani 1 1 d . . .
C21 C 0.3469(6) -0.6493(6) -0.0515(2) 0.069(2) Uani 1 1 d U . .
H21 H 0.3536 -0.5974 -0.0673 0.083 Uiso 1 1 calc R . .
C22 C 0.4102(6) -0.6535(6) -0.0144(3) 0.076(2) Uani 1 1 d U . .
H22 H 0.4618 -0.6063 -0.0051 0.092 Uiso 1 1 calc R . .
C23 C 0.3984(6) -0.7255(7) 0.0089(2) 0.080(2) Uani 1 1 d U . .
H23 H 0.4403 -0.7286 0.0348 0.096 Uiso 1 1 calc R . .
C24 C 0.3253(6) -0.7938(6) -0.0054(2) 0.068(2) Uani 1 1 d U . .
H24 H 0.3165 -0.8453 0.0104 0.081 Uiso 1 1 calc R . .
C25 C 0.2641(5) -0.7865(6) -0.0432(2) 0.0563(18) Uani 1 1 d U . .
N6 N 0.1334(5) -0.8428(4) -0.09805(18) 0.0544(15) Uani 1 1 d . . .
C26 C 0.1823(6) -0.8570(5) -0.0609(2) 0.0534(18) Uani 1 1 d U . .
C27 C 0.1549(6) -0.9304(6) -0.0403(2) 0.075(2) Uani 1 1 d U . .
H27 H 0.1906 -0.9386 -0.0138 0.090 Uiso 1 1 calc R . .
C28 C 0.0771(7) -0.9913(6) -0.0575(3) 0.085(2) Uani 1 1 d U . .
H28 H 0.0577 -1.0422 -0.0434 0.102 Uiso 1 1 calc R . .
C29 C 0.0270(6) -0.9772(6) -0.0961(3) 0.076(2) Uani 1 1 d U . .
H29 H -0.0280 -1.0180 -0.1092 0.091 Uiso 1 1 calc R . .
C30 C 0.0591(7) -0.9024(6) -0.1151(2) 0.068(2) Uani 1 1 d U . .
H30 H 0.0259 -0.8933 -0.1418 0.081 Uiso 1 1 calc R . .
B1 B 0.2433(6) -0.2464(6) -0.0152(2) 0.057(2) Uani 1 1 d . . .
C31 C 0.2674(4) -0.3395(4) 0.01371(16) 0.062(2) Uani 1 1 d GU . .
C32 C 0.3393(4) -0.3343(4) 0.04976(18) 0.072(2) Uani 1 1 d GU . .
H32 H 0.3728 -0.2772 0.0586 0.086 Uiso 1 1 calc R . .
C33 C 0.3623(4) -0.4127(5) 0.07285(12) 0.093(3) Uani 1 1 d GU . .
H33 H 0.4115 -0.4092 0.0975 0.111 Uiso 1 1 calc R . .
C34 C 0.3134(5) -0.4963(4) 0.05989(19) 0.092(3) Uani 1 1 d GU . .
H34 H 0.3291 -0.5499 0.0757 0.111 Uiso 1 1 calc R . .
C35 C 0.2414(5) -0.5015(3) 0.0238(2) 0.085(3) Uani 1 1 d GU . .
H35 H 0.2080 -0.5586 0.0150 0.102 Uiso 1 1 calc R . .
C36 C 0.2184(3) -0.4231(5) 0.00075(13) 0.068(2) Uani 1 1 d GU . .
H36 H 0.1692 -0.4266 -0.0239 0.082 Uiso 1 1 calc R . .
C37 C 0.3146(3) -0.2540(4) -0.05071(11) 0.058(2) Uani 1 1 d GU . .
C38 C 0.3491(4) -0.3391(3) -0.06181(15) 0.075(2) Uani 1 1 d GU . .
H38 H 0.3332 -0.3937 -0.0492 0.090 Uiso 1 1 calc R . .
C39 C 0.4067(4) -0.3441(4) -0.09140(16) 0.100(3) Uani 1 1 d GU . .
H39 H 0.4303 -0.4023 -0.0990 0.120 Uiso 1 1 calc R . .
C40 C 0.4299(4) -0.2641(5) -0.10989(12) 0.101(3) Uani 1 1 d GU . .
H40 H 0.4693 -0.2676 -0.1301 0.122 Uiso 1 1 calc R . .
C41 C 0.3954(4) -0.1791(4) -0.09879(15) 0.101(3) Uani 1 1 d GU . .
H41 H 0.4112 -0.1244 -0.1114 0.121 Uiso 1 1 calc R . .
C42 C 0.3377(4) -0.1740(3) -0.06920(15) 0.077(2) Uani 1 1 d GU . .
H42 H 0.3142 -0.1159 -0.0616 0.092 Uiso 1 1 calc R . .
C43 C 0.1097(3) -0.2431(3) -0.03652(14) 0.0559(19) Uani 1 1 d GU . .
C44 C 0.0734(4) -0.2226(3) -0.07583(13) 0.0614(19) Uani 1 1 d GU . .
H44 H 0.1246 -0.2109 -0.0916 0.074 Uiso 1 1 calc R . .
C45 C -0.0379(5) -0.2193(3) -0.09203(12) 0.073(2) Uani 1 1 d GU . .
H45 H -0.0627 -0.2053 -0.1189 0.088 Uiso 1 1 calc R . .
C46 C -0.1128(3) -0.2364(3) -0.06891(19) 0.088(3) Uani 1 1 d GU . .
H46 H -0.1888 -0.2342 -0.0800 0.105 Uiso 1 1 calc R . .
C47 C -0.0764(4) -0.2569(3) -0.02960(18) 0.087(3) Uani 1 1 d GU . .
H47 H -0.1276 -0.2686 -0.0138 0.104 Uiso 1 1 calc R . .
C48 C 0.0348(4) -0.2603(3) -0.01341(11) 0.071(2) Uani 1 1 d GU . .
H48 H 0.0597 -0.2743 0.0135 0.086 Uiso 1 1 calc R . .
C49 C 0.2810(5) -0.1503(3) 0.01256(12) 0.0578(19) Uani 1 1 d GU . .
C50 C 0.2086(3) -0.1096(4) 0.03240(15) 0.067(2) Uani 1 1 d GU . .
H50 H 0.1366 -0.1331 0.0294 0.080 Uiso 1 1 calc R . .
C51 C 0.2416(5) -0.0344(4) 0.05665(13) 0.076(2) Uani 1 1 d GU . .
H51 H 0.1921 -0.0066 0.0702 0.091 Uiso 1 1 calc R . .
C52 C 0.3470(6) 0.0000(3) 0.06106(13) 0.076(2) Uani 1 1 d GU . .
H52 H 0.3695 0.0513 0.0776 0.091 Uiso 1 1 calc R . .
C53 C 0.4194(4) -0.0408(4) 0.04122(16) 0.080(2) Uani 1 1 d GU . .
H53 H 0.4914 -0.0173 0.0442 0.096 Uiso 1 1 calc R . .
C54 C 0.3864(4) -0.1159(4) 0.01697(14) 0.069(2) Uani 1 1 d GU . .
H54 H 0.4359 -0.1438 0.0034 0.083 Uiso 1 1 calc R . .
B2 B 0.3209(6) -0.0912(6) -0.2632(2) 0.058(2) Uani 1 1 d . . .
C55 C 0.4477(3) -0.1029(3) -0.23787(16) 0.0563(19) Uani 1 1 d GU . .
C56 C 0.4797(5) -0.0720(3) -0.19966(16) 0.068(2) Uani 1 1 d GU . .
H56 H 0.4265 -0.0507 -0.1861 0.082 Uiso 1 1 calc R . .
C57 C 0.5895(6) -0.0722(3) -0.18123(12) 0.082(2) Uani 1 1 d GU . .
H57 H 0.6113 -0.0510 -0.1551 0.098 Uiso 1 1 calc R . .
C58 C 0.6673(4) -0.1034(4) -0.20100(19) 0.088(3) Uani 1 1 d GU . .
H58 H 0.7423 -0.1035 -0.1884 0.106 Uiso 1 1 calc R . .
C59 C 0.6353(4) -0.1343(3) -0.23921(19) 0.078(2) Uani 1 1 d GU . .
H59 H 0.6885 -0.1556 -0.2527 0.094 Uiso 1 1 calc R . .
C60 C 0.5256(5) -0.1341(3) -0.25765(12) 0.066(2) Uani 1 1 d GU . .
H60 H 0.5037 -0.1553 -0.2838 0.079 Uiso 1 1 calc R . .
C61 C 0.2877(3) -0.1859(3) -0.29167(16) 0.0521(18) Uani 1 1 d GU . .
C62 C 0.2847(3) -0.2698(4) -0.27274(12) 0.0626(19) Uani 1 1 d GU . .
H62 H 0.3028 -0.2725 -0.2451 0.075 Uiso 1 1 calc R . .
C63 C 0.2551(4) -0.3497(3) -0.2943(2) 0.079(2) Uani 1 1 d GU . .
H63 H 0.2531 -0.4070 -0.2813 0.095 Uiso 1 1 calc R . .
C64 C 0.2286(3) -0.3458(4) -0.3348(2) 0.084(3) Uani 1 1 d GU . .
H64 H 0.2084 -0.4005 -0.3495 0.100 Uiso 1 1 calc R . .
C65 C 0.2317(3) -0.2620(5) -0.35369(12) 0.078(2) Uani 1 1 d GU . .
H65 H 0.2135 -0.2593 -0.3814 0.094 Uiso 1 1 calc R . .
C66 C 0.2612(4) -0.1820(3) -0.33215(17) 0.066(2) Uani 1 1 d GU . .
H66 H 0.2633 -0.1247 -0.3451 0.079 Uiso 1 1 calc R . .
C67 C 0.3161(4) 0.0065(3) -0.29004(13) 0.0541(18) Uani 1 1 d GU . .
C68 C 0.2236(4) 0.0267(3) -0.31852(15) 0.066(2) Uani 1 1 d GU . .
H68 H 0.1633 -0.0145 -0.3231 0.080 Uiso 1 1 calc R . .
C69 C 0.2194(4) 0.1072(4) -0.34030(12) 0.081(2) Uani 1 1 d GU . .
H69 H 0.1562 0.1210 -0.3598 0.097 Uiso 1 1 calc R . .
C70 C 0.3076(5) 0.1675(3) -0.33361(14) 0.079(2) Uani 1 1 d GU . .
H70 H 0.3047 0.2225 -0.3485 0.095 Uiso 1 1 calc R . .
C71 C 0.4001(4) 0.1473(3) -0.30514(16) 0.068(2) Uani 1 1 d GU . .
H71 H 0.4604 0.1885 -0.3006 0.081 Uiso 1 1 calc R . .
C72 C 0.4043(3) 0.0668(4) -0.28335(12) 0.0558(18) Uani 1 1 d GU . .
H72 H 0.4675 0.0530 -0.2639 0.067 Uiso 1 1 calc R . .
C73 C 0.2293(4) -0.0853(4) -0.23375(14) 0.0577(19) Uani 1 1 d GU . .
C74 C 0.1370(5) -0.0299(3) -0.24367(14) 0.085(2) Uani 1 1 d GU . .
H74 H 0.1265 0.0078 -0.2663 0.102 Uiso 1 1 calc R . .
C75 C 0.0601(4) -0.0296(4) -0.2205(2) 0.112(3) Uani 1 1 d GU . .
H75 H -0.0030 0.0082 -0.2273 0.134 Uiso 1 1 calc R . .
C76 C 0.0755(5) -0.0848(5) -0.18740(17) 0.111(3) Uani 1 1 d GU . .
H76 H 0.0229 -0.0846 -0.1716 0.133 Uiso 1 1 calc R . .
C77 C 0.1677(5) -0.1402(4) -0.17747(12) 0.093(3) Uani 1 1 d GU . .
H77 H 0.1782 -0.1779 -0.1548 0.111 Uiso 1 1 calc R . .
C78 C 0.2446(4) -0.1404(3) -0.20065(15) 0.076(2) Uani 1 1 d GU . .
H78 H 0.3077 -0.1783 -0.1939 0.091 Uiso 1 1 calc R . .

loop_
_atom_site_aniso_label
_atom_site_aniso_U_11
_atom_site_aniso_U_22
_atom_site_aniso_U_33
_atom_site_aniso_U_23
_atom_site_aniso_U_13
_atom_site_aniso_U_12
Cu1 0.0493(5) 0.0616(6) 0.0504(5) -0.0018(5) 0.0155(4) 0.0059(5)
N1 0.044(4) 0.059(4) 0.044(3) -0.001(3) 0.015(3) 0.002(3)
C1 0.050(5) 0.066(5) 0.065(5) 0.003(4) 0.012(4) 0.006(4)
C2 0.046(4) 0.079(6) 0.067(5) 0.010(4) -0.004(4) 0.000(4)
C3 0.077(6) 0.082(6) 0.053(5) -0.008(4) 0.006(5) -0.003(5)
C4 0.039(5) 0.070(5) 0.066(5) 0.004(4) 0.010(4) 0.000(4)
C5 0.059(5) 0.041(4) 0.035(4) 0.001(4) 0.008(4) -0.006(4)
N2 0.046(4) 0.069(4) 0.038(4) -0.009(3) -0.002(3) 0.003(3)
C6 0.040(5) 0.056(5) 0.058(5) -0.002(4) 0.014(4) 0.003(4)
C7 0.054(5) 0.086(6) 0.054(5) -0.007(4) 0.007(4) 0.010(4)
C8 0.068(6) 0.083(6) 0.082(6) -0.014(5) 0.030(5) 0.019(4)
C9 0.053(5) 0.091(6) 0.072(6) -0.004(5) 0.011(4) 0.014(4)
C10 0.062(5) 0.079(6) 0.060(5) -0.014(4) 0.013(5) 0.000(4)
N3 0.066(4) 0.075(5) 0.055(4) -0.003(3) 0.030(3) -0.010(4)
C11 0.082(6) 0.084(7) 0.076(5) -0.010(5) 0.034(5) -0.011(5)
C12 0.106(7) 0.099(8) 0.097(7) 0.001(6) 0.060(6) -0.028(6)
C13 0.136(8) 0.091(7) 0.121(7) 0.032(6) 0.062(7) -0.019(7)
C14 0.090(6) 0.084(7) 0.096(6) 0.029(5) 0.031(5) 0.016(5)
C15 0.064(5) 0.058(5) 0.050(5) 0.004(4) 0.012(4) -0.010(4)
N4 0.065(4) 0.039(4) 0.050(4) 0.007(3) 0.020(3) 0.005(3)
C16 0.054(5) 0.059(6) 0.038(4) 0.000(4) 0.007(3) 0.002(4)
C17 0.071(5) 0.048(5) 0.071(5) -0.007(4) 0.013(4) 0.006(4)
C18 0.076(6) 0.073(6) 0.074(5) -0.010(5) 0.027(4) 0.023(5)
C19 0.066(5) 0.075(6) 0.074(5) 0.013(5) 0.035(4) 0.019(5)
C20 0.074(5) 0.061(5) 0.065(5) 0.015(4) 0.037(4) 0.009(4)
N5 0.046(4) 0.054(4) 0.051(4) -0.008(4) 0.016(3) 0.000(3)
C21 0.062(5) 0.080(6) 0.065(6) -0.006(5) 0.012(4) -0.009(5)
C22 0.059(5) 0.099(7) 0.070(6) -0.016(5) 0.013(5) -0.004(5)
C23 0.061(5) 0.116(7) 0.061(5) 0.001(6) 0.008(4) 0.011(6)
C24 0.055(5) 0.084(6) 0.062(6) 0.003(5) 0.011(4) 0.005(5)
C25 0.053(5) 0.067(6) 0.050(5) -0.005(5) 0.014(4) 0.009(5)
N6 0.059(4) 0.058(4) 0.045(4) 0.000(3) 0.008(3) 0.005(3)
C26 0.060(5) 0.052(5) 0.056(5) 0.008(5) 0.029(4) 0.011(4)
C27 0.087(6) 0.073(6) 0.062(5) 0.005(5) 0.008(4) -0.009(5)
C28 0.109(7) 0.063(6) 0.083(6) 0.014(5) 0.024(5) -0.012(5)
C29 0.086(6) 0.057(6) 0.082(6) -0.010(5) 0.014(5) -0.008(5)
C30 0.088(6) 0.055(6) 0.061(5) -0.001(5) 0.017(5) -0.003(5)
B1 0.048(5) 0.080(7) 0.043(5) -0.004(5) 0.012(4) 0.000(4)
C31 0.053(5) 0.080(6) 0.057(5) 0.001(5) 0.019(4) 0.005(4)
C32 0.073(5) 0.071(6) 0.068(5) 0.013(5) 0.011(4) 0.007(4)
C33 0.071(6) 0.115(8) 0.089(6) 0.016(7) 0.008(4) 0.011(6)
C34 0.079(6) 0.094(7) 0.116(8) 0.038(6) 0.048(6) 0.032(5)
C35 0.090(6) 0.073(7) 0.104(7) 0.000(6) 0.047(5) 0.008(5)
C36 0.074(5) 0.059(5) 0.079(6) -0.006(5) 0.030(4) 0.000(5)
C37 0.043(4) 0.082(6) 0.045(4) -0.006(4) 0.000(3) -0.004(4)
C38 0.067(5) 0.094(6) 0.066(5) -0.028(5) 0.020(4) -0.002(5)
C39 0.074(6) 0.149(9) 0.081(6) -0.034(6) 0.026(5) -0.002(6)
C40 0.061(5) 0.191(10) 0.051(5) -0.020(6) 0.010(4) -0.011(6)
C41 0.079(6) 0.157(9) 0.064(6) 0.014(6) 0.009(5) -0.024(6)
C42 0.066(5) 0.105(7) 0.063(5) 0.014(5) 0.022(4) -0.016(5)
C43 0.058(5) 0.048(5) 0.066(5) -0.005(4) 0.022(4) 0.000(3)
C44 0.063(5) 0.061(5) 0.058(5) -0.006(4) 0.009(4) -0.006(4)
C45 0.075(6) 0.061(5) 0.076(5) -0.011(4) -0.002(5) -0.003(5)
C46 0.066(5) 0.064(6) 0.124(7) -0.028(5) 0.001(6) -0.002(4)
C47 0.067(6) 0.098(7) 0.100(7) -0.025(5) 0.027(5) -0.013(5)
C48 0.047(5) 0.083(6) 0.087(5) -0.002(4) 0.022(4) -0.004(4)
C49 0.073(5) 0.060(5) 0.044(4) 0.012(4) 0.018(4) 0.007(4)
C50 0.073(5) 0.072(6) 0.059(5) -0.011(4) 0.025(4) -0.002(4)
C51 0.089(6) 0.076(6) 0.065(5) 0.005(5) 0.025(4) 0.007(5)
C52 0.110(7) 0.067(6) 0.045(5) 0.002(4) 0.004(5) -0.011(5)
C53 0.080(6) 0.086(7) 0.074(5) -0.005(5) 0.016(5) -0.020(5)
C54 0.061(5) 0.076(6) 0.069(5) -0.007(5) 0.013(4) -0.006(4)
B2 0.061(6) 0.062(6) 0.054(5) 0.005(5) 0.017(4) 0.002(5)
C55 0.070(5) 0.042(5) 0.057(5) 0.008(4) 0.014(4) -0.011(4)
C56 0.064(5) 0.075(6) 0.063(5) 0.000(4) 0.008(4) -0.010(4)
C57 0.105(7) 0.063(6) 0.076(6) 0.007(4) 0.015(6) -0.013(5)
C58 0.067(6) 0.070(6) 0.110(7) 0.018(5) -0.020(5) -0.012(5)
C59 0.068(6) 0.069(6) 0.098(7) -0.001(5) 0.019(5) 0.002(4)
C60 0.061(5) 0.055(5) 0.080(5) -0.001(4) 0.012(5) 0.001(4)
C61 0.037(4) 0.060(5) 0.063(5) 0.004(4) 0.018(3) -0.001(3)
C62 0.080(5) 0.049(5) 0.065(5) -0.004(5) 0.032(4) -0.007(4)
C63 0.074(5) 0.073(6) 0.101(7) -0.006(5) 0.044(5) -0.006(5)
C64 0.051(5) 0.081(7) 0.118(8) -0.043(6) 0.018(5) -0.006(4)
C65 0.073(5) 0.086(6) 0.069(5) -0.005(6) 0.000(4) 0.021(5)
C66 0.073(5) 0.059(5) 0.064(5) -0.008(5) 0.011(4) 0.003(4)
C67 0.054(5) 0.058(5) 0.051(5) -0.003(4) 0.013(4) 0.006(4)
C68 0.074(5) 0.049(5) 0.070(5) 0.000(4) 0.002(4) -0.004(4)
C69 0.087(6) 0.063(6) 0.081(6) -0.006(5) -0.008(4) -0.001(5)
C70 0.112(6) 0.058(5) 0.065(5) 0.021(4) 0.012(5) 0.015(5)
C71 0.093(6) 0.056(6) 0.061(5) -0.002(4) 0.032(5) 0.000(4)
C72 0.058(5) 0.060(5) 0.053(4) 0.002(4) 0.019(4) -0.006(4)
C73 0.060(5) 0.050(5) 0.062(5) -0.013(4) 0.009(4) -0.010(4)
C74 0.092(6) 0.067(6) 0.110(6) -0.004(5) 0.054(5) 0.011(5)
C75 0.120(7) 0.089(7) 0.145(8) -0.010(6) 0.068(7) 0.005(6)
C76 0.116(8) 0.124(8) 0.114(8) -0.052(6) 0.072(6) -0.030(6)
C77 0.108(7) 0.118(8) 0.059(5) -0.016(5) 0.035(5) -0.038(6)
C78 0.080(5) 0.096(6) 0.052(5) -0.003(5) 0.017(4) -0.023(5)

loop_
_atom_type_symbol
_atom_type_description
_atom_type_scat_dispersion_real
_atom_type_scat_dispersion_imag
_atom_type_scat_source
C C 0.0033 0.0016 'International Tables Vol C Tables 4.2.6.8 and 6.1.1.4'
H H 0.0000 0.0000 'International Tables Vol C Tables 4.2.6.8 and 6.1.1.4'
B B 0.0013 0.0007 'International Tables Vol C Tables 4.2.6.8 and 6.1.1.4'
Cu Cu 0.3201 1.2651 'International Tables Vol C Tables 4.2.6.8 and 6.1.1.4'
N N 0.0061 0.0033 'International Tables Vol C Tables 4.2.6.8 and 6.1.1.4'

loop_
_geom_angle_atom_site_label_1
_geom_angle_atom_site_label_2
_geom_angle_atom_site_label_3
_geom_angle
_geom_angle_site_symmetry_1
_geom_angle_site_symmetry_3
_geom_angle_publ_flag
N1 Cu1 N2 80.8(2) . . ?
N1 Cu1 N5 170.9(2) . . ?
N2 Cu1 N5 92.9(2) . . ?
N1 Cu1 N4 97.7(2) . . ?
N2 Cu1 N4 165.5(2) . . ?
N5 Cu1 N4 89.97(19) . . ?
N1 Cu1 N6 96.9(2) . . ?
N2 Cu1 N6 97.5(2) . . ?
N5 Cu1 N6 77.3(3) . . ?
N4 Cu1 N6 97.1(2) . . ?
N1 Cu1 N3 89.04(18) . . ?
N2 Cu1 N3 90.2(2) . . ?
N5 Cu1 N3 97.6(2) . . ?
N4 Cu1 N3 75.3(2) . . ?
N6 Cu1 N3 170.9(2) . . ?
C1 N1 C5 118.5(5) . . ?
C1 N1 Cu1 127.2(4) . . ?
C5 N1 Cu1 114.2(4) . . ?
N1 C1 C2 122.0(6) . . ?
C3 C2 C1 119.0(6) . . ?
C4 C3 C2 119.1(7) . . ?
C5 C4 C3 119.5(6) . . ?
N1 C5 C4 121.9(6) . . ?
N1 C5 C6 115.5(6) . . ?
C4 C5 C6 122.6(6) . . ?
C10 N2 C6 117.6(5) . . ?
C10 N2 Cu1 128.2(5) . . ?
C6 N2 Cu1 113.9(4) . . ?
N2 C6 C7 121.8(6) . . ?
N2 C6 C5 115.1(6) . . ?
C7 C6 C5 123.1(6) . . ?
C6 C7 C8 118.6(6) . . ?
C9 C8 C7 119.9(6) . . ?
C8 C9 C10 117.4(7) . . ?
N2 C10 C9 124.5(7) . . ?
C11 N3 C15 117.1(6) . . ?
C11 N3 Cu1 130.0(6) . . ?
C15 N3 Cu1 108.4(4) . . ?
N3 C11 C12 123.4(8) . . ?
C13 C12 C11 118.2(8) . . ?
C14 C13 C12 120.2(9) . . ?
C13 C14 C15 119.2(8) . . ?
N3 C15 C14 121.9(6) . . ?
N3 C15 C16 115.6(7) . . ?
C14 C15 C16 122.5(8) . . ?
C16 N4 C20 118.5(6) . . ?
C16 N4 Cu1 118.3(4) . . ?
C20 N4 Cu1 121.8(5) . . ?
N4 C16 C17 121.6(6) . . ?
N4 C16 C15 117.9(6) . . ?
C17 C16 C15 120.5(7) . . ?
C18 C17 C16 119.2(7) . . ?
C19 C18 C17 119.0(7) . . ?
C18 C19 C20 119.0(6) . . ?
N4 C20 C19 122.5(7) . . ?
C21 N5 C25 119.1(6) . . ?
C21 N5 Cu1 122.7(5) . . ?
C25 N5 Cu1 117.9(5) . . ?
N5 C21 C22 122.1(7) . . ?
C23 C22 C21 119.4(8) . . ?
C22 C23 C24 119.3(8) . . ?
C23 C24 C25 118.9(7) . . ?
N5 C25 C24 121.2(7) . . ?
N5 C25 C26 116.4(7) . . ?
C24 C25 C26 122.5(8) . . ?
C30 N6 C26 118.3(6) . . ?
C30 N6 Cu1 129.4(5) . . ?
C26 N6 Cu1 112.3(5) . . ?
N6 C26 C27 121.5(7) . . ?
N6 C26 C25 115.6(7) . . ?
C27 C26 C25 122.8(8) . . ?
C28 C27 C26 120.5(8) . . ?
C27 C28 C29 118.1(8) . . ?
C30 C29 C28 118.2(7) . . ?
N6 C30 C29 123.3(7) . . ?
C31 B1 C43 108.9(5) . . ?
C31 B1 C37 109.9(5) . . ?
C43 B1 C37 107.9(5) . . ?
C31 B1 C49 108.6(5) . . ?
C43 B1 C49 111.0(5) . . ?
C37 B1 C49 110.5(5) . . ?
C32 C31 C36 120.0 . . ?
C32 C31 B1 120.3(5) . . ?
C36 C31 B1 119.6(5) . . ?
C31 C32 C33 120.0 . . ?
C34 C33 C32 120.0 . . ?
C35 C34 C33 120.0 . . ?
C34 C35 C36 120.0 . . ?
C35 C36 C31 120.0 . . ?
C38 C37 C42 120.0 . . ?
C38 C37 B1 120.8(5) . . ?
C42 C37 B1 119.2(5) . . ?
C39 C38 C37 120.0 . . ?
C38 C39 C40 120.0 . . ?
C41 C40 C39 120.0 . . ?
C42 C41 C40 120.0 . . ?
C41 C42 C37 120.0 . . ?
C44 C43 C48 120.0 . . ?
C44 C43 B1 122.1(4) . . ?
C48 C43 B1 117.9(4) . . ?
C45 C44 C43 120.0 . . ?
C46 C45 C44 120.0 . . ?
C47 C46 C45 120.0 . . ?
C48 C47 C46 120.0 . . ?
C47 C48 C43 120.0 . . ?
C50 C49 C54 120.0 . . ?
C50 C49 B1 120.2(4) . . ?
C54 C49 B1 119.7(4) . . ?
C49 C50 C51 120.0 . . ?
C52 C51 C50 120.0 . . ?
C53 C52 C51 120.0 . . ?
C52 C53 C54 120.0 . . ?
C53 C54 C49 120.0 . . ?
C55 B2 C67 107.4(5) . . ?
C55 B2 C61 108.6(5) . . ?
C67 B2 C61 111.9(5) . . ?
C55 B2 C73 111.9(5) . . ?
C67 B2 C73 110.3(5) . . ?
C61 B2 C73 106.7(5) . . ?
C56 C55 C60 120.0 . . ?
C56 C55 B2 122.0(5) . . ?
C60 C55 B2 117.5(5) . . ?
C57 C56 C55 120.0 . . ?
C56 C57 C58 120.0 . . ?
C59 C58 C57 120.0 . . ?
C58 C59 C60 120.0 . . ?
C59 C60 C55 120.0 . . ?
C62 C61 C66 120.0 . . ?
C62 C61 B2 117.0(5) . . ?
C66 C61 B2 123.0(5) . . ?
C63 C62 C61 120.0 . . ?
C64 C63 C62 120.0 . . ?
C63 C64 C65 120.0 . . ?
C64 C65 C66 120.0 . . ?
C65 C66 C61 120.0 . . ?
C68 C67 C72 120.0 . . ?
C68 C67 B2 120.0(5) . . ?
C72 C67 B2 120.0(5) . . ?
C69 C68 C67 120.0 . . ?
C68 C69 C70 120.0 . . ?
C69 C70 C71 120.0 . . ?
C72 C71 C70 120.0 . . ?
C71 C72 C67 120.0 . . ?
C74 C73 C78 120.0 . . ?
C74 C73 B2 120.7(5) . . ?
C78 C73 B2 119.2(5) . . ?
C75 C74 C73 120.0 . . ?
C76 C75 C74 120.0 . . ?
C75 C76 C77 120.0 . . ?
C78 C77 C76 120.0 . . ?
C77 C78 C73 120.0 . . ?

loop_
_geom_bond_atom_site_label_1
_geom_bond_atom_site_label_2
_geom_bond_distance
_geom_bond_site_symmetry_2
_geom_bond_publ_flag
Cu1 N1 2.004(5) . ?
Cu1 N2 2.029(5) . ?
Cu1 N5 2.032(5) . ?
Cu1 N4 2.079(5) . ?
Cu1 N6 2.214(6) . ?
Cu1 N3 2.378(6) . ?
N1 C1 1.334(7) . ?
N1 C5 1.346(7) . ?
C1 C2 1.374(8) . ?
C2 C3 1.374(8) . ?
C3 C4 1.367(8) . ?
C4 C5 1.361(8) . ?
C5 C6 1.468(8) . ?
N2 C10 1.321(7) . ?
N2 C6 1.335(7) . ?
C6 C7 1.378(8) . ?
C7 C8 1.384(9) . ?
C8 C9 1.349(8) . ?
C9 C10 1.374(8) . ?
N3 C11 1.341(8) . ?
N3 C15 1.340(8) . ?
C11 C12 1.372(10) . ?
C12 C13 1.352(11) . ?
C13 C14 1.353(10) . ?
C14 C15 1.382(9) . ?
C15 C16 1.483(8) . ?
N4 C16 1.325(7) . ?
N4 C20 1.335(7) . ?
C16 C17 1.387(8) . ?
C17 C18 1.368(8) . ?
C18 C19 1.359(9) . ?
C19 C20 1.372(8) . ?
N5 C21 1.323(8) . ?
N5 C25 1.334(8) . ?
C21 C22 1.375(9) . ?
C22 C23 1.352(10) . ?
C23 C24 1.369(9) . ?
C24 C25 1.389(9) . ?
C25 C26 1.487(9) . ?
N6 C30 1.316(8) . ?
N6 C26 1.334(8) . ?
C26 C27 1.370(9) . ?
C27 C28 1.357(9) . ?
C28 C29 1.382(9) . ?
C29 C30 1.377(9) . ?
B1 C31 1.677(9) . ?
B1 C43 1.682(8) . ?
B1 C37 1.688(7) . ?
B1 C49 1.707(9) . ?
C31 C32 1.3900 . ?
C31 C36 1.3900 . ?
C32 C33 1.3900 . ?
C33 C34 1.3900 . ?
C34 C35 1.3900 . ?
C35 C36 1.3900 . ?
C37 C38 1.3900 . ?
C37 C42 1.3900 . ?
C38 C39 1.3900 . ?
C39 C40 1.3900 . ?
C40 C41 1.3900 . ?
C41 C42 1.3900 . ?
C43 C44 1.3900 . ?
C43 C48 1.3900 . ?
C44 C45 1.3900 . ?
C45 C46 1.3900 . ?
C46 C47 1.3900 . ?
C47 C48 1.3900 . ?
C49 C50 1.3900 . ?
C49 C54 1.3900 . ?
C50 C51 1.3900 . ?
C51 C52 1.3900 . ?
C52 C53 1.3900 . ?
C53 C54 1.3900 . ?
B2 C55 1.656(9) . ?
B2 C67 1.696(9) . ?
B2 C61 1.697(9) . ?
B2 C73 1.706(8) . ?
C55 C56 1.3900 . ?
C55 C60 1.3900 . ?
C56 C57 1.3900 . ?
C57 C58 1.3900 . ?
C58 C59 1.3900 . ?
C59 C60 1.3900 . ?
C61 C62 1.3900 . ?
C61 C66 1.3900 . ?
C62 C63 1.3900 . ?
C63 C64 1.3900 . ?
C64 C65 1.3900 . ?
C65 C66 1.3900 . ?
C67 C68 1.3900 . ?
C67 C72 1.3900 . ?
C68 C69 1.3900 . ?
C69 C70 1.3900 . ?
C70 C71 1.3900 . ?
C71 C72 1.3900 . ?
C73 C74 1.3900 . ?
C73 C78 1.3900 . ?
C74 C75 1.3900 . ?
C75 C76 1.3900 . ?
C76 C77 1.3900 . ?
C77 C78 1.3900 . ?
